data_1575455
loop_
_publ_author_name
'Kharel, Ranjan'
'Joshi, Sindhuja'
'Konar, Sanjit'

_publ_section_title
;
 Dual magnetic bistability with significant coercivity in a
 photo-responsive 1D Fe<sub>2</sub>Fe cyanide chain.
;
_journal_issue 76
_journal_name_full 'Chemical communications (Cambridge, England)'
_journal_page_first 14701
_journal_page_last 14704
_journal_paper_doi 10.1039/d5cc02871j
_journal_volume 61
_journal_year 2025
_chemical_formula_moiety 'C48 H36 B2 Fe3 N22 S2'
_chemical_formula_sum 'C48 H36 B2 Fe3 N22 S2'
_chemical_formula_weight 1174.28
_space_group_crystal_system orthorhombic
_space_group_IT_number 60
_space_group_name_Hall '-P 2n 2ab'
_space_group_name_H-M_alt 'P b c n'
_atom_sites_solution_hydrogens geom
_atom_sites_solution_primary iterative
_audit_creation_date 2025-05-07
_audit_creation_method
;
Olex2 1.5
(compiled 2024.02.16 svn.r378c4104 for OlexSys, GUI svn.r6928)
;
_audit_update_record
;
2025-05-07 deposited with the CCDC.	2025-08-15 downloaded from the CCDC.
;
_cell_angle_alpha 90
_cell_angle_beta 90
_cell_angle_gamma 90
_cell_formula_units_Z 4
_cell_length_a 24.393(4)
_cell_length_b 15.400(3)
_cell_length_c 13.937(2)
_cell_measurement_reflns_used 3256
_cell_measurement_temperature 298.00
_cell_measurement_theta_max 24.69
_cell_measurement_theta_min 2.85
_cell_volume 5235.5(15)
_computing_cell_refinement 'SAINT V8.41 (?, 2016)'
_computing_data_reduction 'SAINT V8.41 (?, 2016)'
_computing_molecular_graphics 'Olex2 1.5 (Dolomanov et al., 2009)'
_computing_publication_material 'Olex2 1.5 (Dolomanov et al., 2009)'
_computing_structure_refinement 'XL  (Sheldrick, 2008)'
_computing_structure_solution 'olex2.solve 1.5 (Bourhis et al., 2015)'
_diffrn_ambient_temperature 298.00
_diffrn_measured_fraction_theta_full 0.988
_diffrn_measured_fraction_theta_max 0.988
_diffrn_measurement_device_type 'Bruker APEX-II CCD'
_diffrn_measurement_method '\f and \w scans'
_diffrn_radiation_type MoK\a
_diffrn_radiation_wavelength 0.71073
_diffrn_reflns_av_R_equivalents 0.0900
_diffrn_reflns_av_unetI/netI 0.0893
_diffrn_reflns_Laue_measured_fraction_full 0.988
_diffrn_reflns_Laue_measured_fraction_max 0.988
_diffrn_reflns_limit_h_max 23
_diffrn_reflns_limit_h_min -29
_diffrn_reflns_limit_k_max 14
_diffrn_reflns_limit_k_min -18
_diffrn_reflns_limit_l_max 16
_diffrn_reflns_limit_l_min -14
_diffrn_reflns_number 17096
_diffrn_reflns_point_group_measured_fraction_full 0.988
_diffrn_reflns_point_group_measured_fraction_max 0.988
_diffrn_reflns_theta_full 25.085
_diffrn_reflns_theta_max 25.085
_diffrn_reflns_theta_min 2.140
_diffrn_source_current 1.4
_diffrn_source_power 0.07
_diffrn_source_voltage 50.0
_diffrn_standards_number 0
_exptl_absorpt_coefficient_mu 0.959
_exptl_absorpt_correction_T_max 0.7452
_exptl_absorpt_correction_T_min 0.5843
_exptl_absorpt_process_details
;
SADABS-2016/2 (Bruker,2016/2) was used for absorption correction.
wR2(int) was 0.1381 before and 0.0821 after correction.
The Ratio of minimum to maximum transmission is 0.7841.
The \l/2 correction factor is Not present.
;
_exptl_crystal_colour wine_red
_exptl_crystal_density_diffrn 1.490
_exptl_crystal_description rectangular
_exptl_crystal_F_000 2392
_exptl_crystal_size_max 0.166
_exptl_crystal_size_mid 0.106
_exptl_crystal_size_min 0.056
_refine_diff_density_max 0.403
_refine_diff_density_min -0.346
_refine_diff_density_rms 0.081
_refine_ls_extinction_method none
_refine_ls_goodness_of_fit_ref 1.017
_refine_ls_hydrogen_treatment constr
_refine_ls_matrix_type full
_refine_ls_number_parameters 349
_refine_ls_number_reflns 4608
_refine_ls_number_restraints 0
_refine_ls_restrained_S_all 1.017
_refine_ls_R_factor_all 0.1179
_refine_ls_R_factor_gt 0.0582
_refine_ls_shift/su_max 0.001
_refine_ls_shift/su_mean 0.000
_refine_ls_structure_factor_coef Fsqd
_refine_ls_weighting_details 'w=1/[\s^2^(Fo^2^)+(0.0267P)^2^+9.2965P] where P=(Fo^2^+2Fc^2^)/3'
_refine_ls_weighting_scheme calc
_refine_ls_wR_factor_gt 0.1059
_refine_ls_wR_factor_ref 0.1351
_reflns_Friedel_coverage 0.000
_reflns_number_gt 2698
_reflns_number_total 4608
_reflns_threshold_expression 'I > 2\s(I)'
_cod_data_source_file d5cc02871j2.cif
_cod_data_source_block ortho1_a_CCDC1
_cod_depositor_comments 'Adding full bibliography for 1575454--1575456.cif.'
_cod_original_cell_volume 5235.2(15)
_cod_database_code 1575455
_shelx_shelxl_version_number 2019/3
_shelx_space_group_comment
;
The symmetry employed for this shelxl refinement is uniquely defined
by the following loop, which should always be used as a source of
symmetry information in preference to the above space-group names.
They are only intended as comments.
;
_olex2_refinement_description
;
1. Fixed Uiso
 At 1.2 times of:
  All B(H) groups, All C(H) groups
2.a Ternary CH refined with riding coordinates:
 B1(H1)
2.b Aromatic/amide H refined with riding coordinates:
 C14(H14), C9(H9), C13(H13), C6(H6), C7(H7), C4(H4), C10(H10), C8(H8), C5(H5),
 C17(H17), C12(H12), C16(H16), C21(H21), C11(H11), C24(H24), C23(H23), C22(H22)
;
_olex2_submission_special_instructions 'No special instructions were received'

loop_
_space_group_symop_operation_xyz
'x, y, z'
'-x+1/2, -y+1/2, z+1/2'
'-x, y, -z+1/2'
'x+1/2, -y+1/2, -z'
'-x, -y, -z'
'x-1/2, y-1/2, -z-1/2'
'x, -y, z-1/2'
'-x-1/2, y-1/2, z'

loop_
_atom_site_label
_atom_site_type_symbol
_atom_site_fract_x
_atom_site_fract_y
_atom_site_fract_z
_atom_site_U_iso_or_equiv
_atom_site_adp_type
_atom_site_occupancy
_atom_site_site_symmetry_order
_atom_site_calc_flag
_atom_site_refinement_flags_posn
_atom_site_refinement_flags_adp
_atom_site_refinement_flags_occupancy
_atom_site_disorder_assembly
_atom_site_disorder_group
Fe01 Fe 0.500000 0.500000 0.500000 0.0307(3) Uani 1 2 d S . P . .
Fe02 Fe 0.65254(3) 0.45585(5) 0.24901(5) 0.0306(2) Uani 1 1 d . . . . .
S1 S 0.55537(7) 0.95862(11) 0.64563(10) 0.0551(4) Uani 1 1 d . . . . .
N8 N 0.71334(16) 0.4214(3) 0.3357(3) 0.0379(11) Uani 1 1 d . . . . .
N10 N 0.68594(16) 0.5731(3) 0.2454(3) 0.0356(10) Uani 1 1 d . . . . .
N6 N 0.69806(17) 0.4256(3) 0.1380(3) 0.0388(11) Uani 1 1 d . . . . .
N9 N 0.76569(16) 0.4436(3) 0.3127(3) 0.0394(11) Uani 1 1 d . . . . .
N2 N 0.56939(17) 0.4909(3) 0.4080(3) 0.0391(11) Uani 1 1 d . . . . .
N4 N 0.55638(18) 0.5084(3) 0.1197(3) 0.0410(11) Uani 1 1 d . . . . .
N11 N 0.74080(16) 0.5804(3) 0.2320(3) 0.0381(11) Uani 1 1 d . . . . .
N1 N 0.51220(16) 0.6412(3) 0.5057(3) 0.0404(11) Uani 1 1 d . . . . .
N7 N 0.75217(16) 0.4461(3) 0.1377(3) 0.0409(11) Uani 1 1 d . . . . .
N3 N 0.57004(17) 0.9568(3) 0.4612(3) 0.0438(12) Uani 1 1 d . . . . .
C1 C 0.5925(2) 0.4901(4) 0.1683(3) 0.0346(13) Uani 1 1 d . . . . .
C3 C 0.6028(2) 0.4803(3) 0.3521(3) 0.0335(13) Uani 1 1 d . . . . .
N5 N 0.6100(2) 0.2677(4) 0.2528(4) 0.0594(14) Uani 1 1 d . . . . .
C2 C 0.6238(2) 0.3392(4) 0.2511(3) 0.0378(13) Uani 1 1 d . . . . .
C14 C 0.5210(2) 0.7692(4) 0.6007(4) 0.0456(15) Uani 1 1 d . . . . .
H14 H 0.516745 0.795610 0.660243 0.055 Uiso 1 1 calc R U . . .
C9 C 0.6877(2) 0.3843(4) 0.0560(4) 0.0501(16) Uani 1 1 d . . . . .
H9 H 0.653751 0.362021 0.038380 0.060 Uiso 1 1 calc R U . . .
C13 C 0.5066(2) 0.6834(4) 0.5889(4) 0.0445(14) Uani 1 1 d . . . . .
H13 H 0.492415 0.653416 0.641191 0.053 Uiso 1 1 calc R U . . .
C15 C 0.5415(2) 0.8161(4) 0.5248(4) 0.0404(14) Uani 1 1 d . . . . .
C20 C 0.5808(2) 1.0406(4) 0.4927(4) 0.0427(14) Uani 1 1 d . . . . .
C6 C 0.7996(2) 0.4141(4) 0.3820(4) 0.0516(16) Uani 1 1 d . . . . .
H6 H 0.837514 0.420763 0.383085 0.062 Uiso 1 1 calc R U . . .
C18 C 0.5566(2) 0.9079(4) 0.5341(4) 0.0419(14) Uani 1 1 d . . . . .
C7 C 0.7738(2) 0.4187(4) 0.0545(4) 0.0517(16) Uani 1 1 d . . . . .
H7 H 0.810201 0.425793 0.036391 0.062 Uiso 1 1 calc R U . . .
C4 C 0.7160(2) 0.3789(4) 0.4182(4) 0.0488(16) Uani 1 1 d . . . . .
H4 H 0.685889 0.355952 0.450458 0.059 Uiso 1 1 calc R U . . .
C10 C 0.6663(2) 0.6539(4) 0.2504(4) 0.0489(15) Uani 1 1 d . . . . .
H10 H 0.629531 0.667993 0.258993 0.059 Uiso 1 1 calc R U . . .
C19 C 0.5744(2) 1.0548(4) 0.5913(4) 0.0474(15) Uani 1 1 d . . . . .
C8 C 0.7349(3) 0.3794(4) 0.0008(4) 0.0578(18) Uani 1 1 d . . . . .
H8 H 0.738890 0.354597 -0.059657 0.069 Uiso 1 1 calc R U . . .
C5 C 0.7694(2) 0.3733(4) 0.4497(4) 0.0587(18) Uani 1 1 d . . . . .
H5 H 0.781982 0.346996 0.505548 0.070 Uiso 1 1 calc R U . . .
C17 C 0.5314(2) 0.6874(4) 0.4316(4) 0.0525(16) Uani 1 1 d . . . . .
H17 H 0.534848 0.659875 0.372484 0.063 Uiso 1 1 calc R U . . .
C12 C 0.7545(3) 0.6650(4) 0.2291(4) 0.0518(16) Uani 1 1 d . . . . .
H12 H 0.789712 0.686796 0.220438 0.062 Uiso 1 1 calc R U . . .
C16 C 0.5461(2) 0.7730(4) 0.4379(4) 0.0551(17) Uani 1 1 d . . . . .
H16 H 0.559184 0.802145 0.384135 0.066 Uiso 1 1 calc R U . . .
C21 C 0.5965(2) 1.1091(5) 0.4334(4) 0.0553(17) Uani 1 1 d . . . . .
H21 H 0.600923 1.100786 0.367790 0.066 Uiso 1 1 calc R U . . .
C11 C 0.7080(3) 0.7136(4) 0.2410(4) 0.0587(17) Uani 1 1 d . . . . .
H11 H 0.705262 0.773796 0.242379 0.070 Uiso 1 1 calc R U . . .
C24 C 0.5842(3) 1.1364(5) 0.6316(5) 0.0640(19) Uani 1 1 d . . . . .
H24 H 0.580679 1.145772 0.697259 0.077 Uiso 1 1 calc R U . . .
C23 C 0.5991(3) 1.2023(5) 0.5706(5) 0.0673(19) Uani 1 1 d . . . . .
H23 H 0.605154 1.257517 0.595509 0.081 Uiso 1 1 calc R U . . .
C22 C 0.6053(2) 1.1889(5) 0.4741(5) 0.066(2) Uani 1 1 d . . . . .
H22 H 0.615760 1.235041 0.435132 0.079 Uiso 1 1 calc R U . . .
B1 B 0.7755(2) 0.4981(5) 0.2221(4) 0.0426(17) Uani 1 1 d . . . . .
H1 H 0.814448 0.511548 0.213165 0.051 Uiso 1 1 calc R U . . .

loop_
_atom_site_aniso_label
_atom_site_aniso_U_11
_atom_site_aniso_U_22
_atom_site_aniso_U_33
_atom_site_aniso_U_23
_atom_site_aniso_U_13
_atom_site_aniso_U_12
Fe01 0.0232(5) 0.0392(7) 0.0295(5) -0.0012(4) 0.0019(4) -0.0011(5)
Fe02 0.0229(4) 0.0395(5) 0.0293(3) -0.0007(3) 0.0013(3) -0.0009(3)
S1 0.0586(10) 0.0554(12) 0.0512(8) -0.0016(8) -0.0007(7) -0.0083(9)
N8 0.029(2) 0.044(3) 0.041(2) 0.000(2) -0.0046(18) 0.001(2)
N10 0.032(2) 0.038(3) 0.036(2) -0.001(2) 0.0045(19) -0.003(2)
N6 0.033(3) 0.046(3) 0.037(2) -0.006(2) 0.0031(18) 0.000(2)
N9 0.024(2) 0.046(3) 0.048(2) -0.005(2) -0.0023(19) 0.004(2)
N2 0.034(3) 0.047(3) 0.036(2) -0.001(2) 0.0062(19) -0.005(2)
N4 0.036(3) 0.051(3) 0.035(2) 0.003(2) -0.005(2) -0.003(2)
N11 0.032(2) 0.039(3) 0.043(2) -0.003(2) 0.0058(18) -0.008(2)
N1 0.037(3) 0.044(3) 0.040(2) 0.001(2) 0.0035(18) 0.005(2)
N7 0.028(2) 0.050(3) 0.045(2) -0.005(2) 0.0095(19) 0.000(2)
N3 0.033(3) 0.045(3) 0.053(3) 0.003(3) -0.002(2) -0.004(2)
C1 0.035(3) 0.036(4) 0.033(3) -0.005(2) 0.001(2) -0.007(3)
C3 0.026(3) 0.040(4) 0.035(3) -0.001(2) -0.003(2) -0.004(2)
N5 0.067(4) 0.044(4) 0.067(3) 0.003(3) -0.012(3) -0.011(3)
C2 0.030(3) 0.050(4) 0.033(3) -0.003(3) -0.003(2) 0.001(3)
C14 0.051(4) 0.045(4) 0.041(3) -0.003(3) -0.002(2) 0.001(3)
C9 0.048(4) 0.063(5) 0.039(3) -0.014(3) 0.001(3) 0.001(3)
C13 0.048(4) 0.042(4) 0.043(3) -0.002(3) 0.002(3) -0.002(3)
C15 0.030(3) 0.043(4) 0.048(3) -0.005(3) -0.003(2) 0.001(3)
C20 0.026(3) 0.039(4) 0.063(4) 0.006(3) -0.006(2) 0.002(3)
C6 0.038(3) 0.058(5) 0.059(4) -0.012(3) -0.022(3) 0.005(3)
C18 0.028(3) 0.044(4) 0.053(3) -0.003(3) -0.003(2) -0.003(3)
C7 0.041(3) 0.068(5) 0.047(3) -0.003(3) 0.018(3) 0.010(3)
C4 0.059(4) 0.043(4) 0.044(3) 0.009(3) -0.006(3) -0.004(3)
C10 0.048(4) 0.045(4) 0.053(3) 0.004(3) -0.001(3) 0.012(3)
C19 0.043(3) 0.043(4) 0.057(3) 0.003(3) -0.004(3) 0.004(3)
C8 0.068(4) 0.071(5) 0.034(3) -0.010(3) 0.014(3) 0.001(4)
C5 0.061(4) 0.060(5) 0.055(4) 0.006(3) -0.024(3) 0.008(4)
C17 0.072(4) 0.040(4) 0.045(3) -0.002(3) 0.012(3) -0.001(3)
C12 0.058(4) 0.049(5) 0.049(3) 0.001(3) 0.010(3) -0.024(4)
C16 0.069(4) 0.045(5) 0.051(3) 0.001(3) 0.015(3) -0.011(4)
C21 0.047(4) 0.056(5) 0.063(4) 0.007(4) -0.011(3) -0.006(3)
C11 0.075(5) 0.030(4) 0.071(4) -0.003(3) 0.006(4) -0.001(4)
C24 0.064(4) 0.064(6) 0.064(4) -0.015(4) -0.009(3) 0.000(4)
C23 0.066(5) 0.046(5) 0.090(5) 0.000(4) -0.024(4) -0.006(4)
C22 0.053(4) 0.061(6) 0.084(5) 0.020(4) -0.020(3) -0.011(4)
B1 0.022(3) 0.050(5) 0.056(4) -0.005(3) 0.004(3) -0.006(3)

loop_
_atom_type_symbol
_atom_type_description
_atom_type_scat_dispersion_real
_atom_type_scat_dispersion_imag
_atom_type_scat_source
C C 0.0033 0.0016 'International Tables Vol C Tables 4.2.6.8 and 6.1.1.4'
H H 0.0000 0.0000 'International Tables Vol C Tables 4.2.6.8 and 6.1.1.4'
B B 0.0013 0.0007 'International Tables Vol C Tables 4.2.6.8 and 6.1.1.4'
Fe Fe 0.3463 0.8444 'International Tables Vol C Tables 4.2.6.8 and 6.1.1.4'
N N 0.0061 0.0033 'International Tables Vol C Tables 4.2.6.8 and 6.1.1.4'
S S 0.1246 0.1234 'International Tables Vol C Tables 4.2.6.8 and 6.1.1.4'

loop_
_geom_angle_atom_site_label_1
_geom_angle_atom_site_label_2
_geom_angle_atom_site_label_3
_geom_angle
_geom_angle_site_symmetry_1
_geom_angle_site_symmetry_3
_geom_angle_publ_flag
N2 Fe01 N2 180.0 5_666 . ?
N2 Fe01 N4 92.59(15) . 3_655 ?
N2 Fe01 N4 87.41(15) 5_666 3_655 ?
N2 Fe01 N4 87.41(15) . 7_566 ?
N2 Fe01 N4 92.59(15) 5_666 7_566 ?
N2 Fe01 N1 91.20(16) . 5_666 ?
N2 Fe01 N1 88.80(16) 5_666 5_666 ?
N2 Fe01 N1 88.80(16) . . ?
N2 Fe01 N1 91.20(16) 5_666 . ?
N4 Fe01 N4 180.0 7_566 3_655 ?
N4 Fe01 N1 93.14(16) 3_655 . ?
N4 Fe01 N1 86.86(16) 7_566 . ?
N4 Fe01 N1 86.86(16) 3_655 5_666 ?
N4 Fe01 N1 93.14(16) 7_566 5_666 ?
N1 Fe01 N1 180.0 5_666 . ?
N10 Fe02 N8 87.26(18) . . ?
N6 Fe02 N8 89.63(17) . . ?
N6 Fe02 N10 87.93(17) . . ?
C1 Fe02 N8 178.37(18) . . ?
C1 Fe02 N10 92.8(2) . . ?
C1 Fe02 N6 92.00(18) . . ?
C1 Fe02 C2 89.3(2) . . ?
C3 Fe02 N8 93.98(18) . . ?
C3 Fe02 N10 95.75(19) . . ?
C3 Fe02 N6 174.96(19) . . ?
C3 Fe02 C1 84.4(2) . . ?
C3 Fe02 C2 86.7(2) . . ?
C2 Fe02 N8 90.75(19) . . ?
C2 Fe02 N10 176.97(19) . . ?
C2 Fe02 N6 89.8(2) . . ?
C19 S1 C18 89.4(3) . . ?
N9 N8 Fe02 119.4(3) . . ?
C4 N8 Fe02 134.2(4) . . ?
C4 N8 N9 106.5(4) . . ?
N11 N10 Fe02 119.0(3) . . ?
C10 N10 Fe02 134.4(4) . . ?
C10 N10 N11 106.5(4) . . ?
N7 N6 Fe02 119.9(3) . . ?
C9 N6 Fe02 133.1(4) . . ?
C9 N6 N7 107.0(4) . . ?
N8 N9 B1 118.6(4) . . ?
C6 N9 N8 108.8(4) . . ?
C6 N9 B1 132.6(5) . . ?
C3 N2 Fe01 172.1(4) . . ?
C1 N4 Fe01 158.2(4) . 3_655 ?
N10 N11 B1 119.3(4) . . ?
C12 N11 N10 109.3(5) . . ?
C12 N11 B1 131.4(5) . . ?
C13 N1 Fe01 120.0(4) . . ?
C13 N1 C17 116.5(5) . . ?
C17 N1 Fe01 123.1(4) . . ?
N6 N7 B1 118.7(4) . . ?
C7 N7 N6 108.2(4) . . ?
C7 N7 B1 133.0(5) . . ?
C18 N3 C20 109.7(5) . . ?
N4 C1 Fe02 178.3(5) . . ?
N2 C3 Fe02 173.3(4) . . ?
N5 C2 Fe02 175.7(5) . . ?
C13 C14 H14 119.9 . . ?
C15 C14 H14 119.9 . . ?
C15 C14 C13 120.3(5) . . ?
N6 C9 H9 124.9 . . ?
N6 C9 C8 110.2(5) . . ?
C8 C9 H9 124.9 . . ?
N1 C13 C14 123.0(5) . . ?
N1 C13 H13 118.5 . . ?
C14 C13 H13 118.5 . . ?
C14 C15 C18 122.0(5) . . ?
C14 C15 C16 116.8(5) . . ?
C16 C15 C18 121.2(5) . . ?
N3 C20 C19 115.7(5) . . ?
N3 C20 C21 124.6(5) . . ?
C21 C20 C19 119.7(6) . . ?
N9 C6 H6 125.6 . . ?
N9 C6 C5 108.7(5) . . ?
C5 C6 H6 125.6 . . ?
N3 C18 S1 116.1(4) . . ?
N3 C18 C15 123.4(5) . . ?
C15 C18 S1 120.4(4) . . ?
N7 C7 H7 124.9 . . ?
N7 C7 C8 110.1(5) . . ?
C8 C7 H7 124.9 . . ?
N8 C4 H4 124.7 . . ?
N8 C4 C5 110.7(5) . . ?
C5 C4 H4 124.7 . . ?
N10 C10 H10 124.7 . . ?
N10 C10 C11 110.5(5) . . ?
C11 C10 H10 124.7 . . ?
C20 C19 S1 109.1(5) . . ?
C24 C19 S1 129.9(5) . . ?
C24 C19 C20 121.0(6) . . ?
C9 C8 H8 127.7 . . ?
C7 C8 C9 104.5(5) . . ?
C7 C8 H8 127.7 . . ?
C6 C5 C4 105.4(5) . . ?
C6 C5 H5 127.3 . . ?
C4 C5 H5 127.3 . . ?
N1 C17 H17 118.2 . . ?
N1 C17 C16 123.6(5) . . ?
C16 C17 H17 118.2 . . ?
N11 C12 H12 125.7 . . ?
N11 C12 C11 108.7(5) . . ?
C11 C12 H12 125.7 . . ?
C15 C16 H16 120.1 . . ?
C17 C16 C15 119.7(5) . . ?
C17 C16 H16 120.1 . . ?
C20 C21 H21 120.8 . . ?
C22 C21 C20 118.5(6) . . ?
C22 C21 H21 120.8 . . ?
C10 C11 H11 127.5 . . ?
C12 C11 C10 105.0(6) . . ?
C12 C11 H11 127.5 . . ?
C19 C24 H24 121.3 . . ?
C23 C24 C19 117.5(6) . . ?
C23 C24 H24 121.3 . . ?
C24 C23 H23 119.1 . . ?
C22 C23 C24 121.7(7) . . ?
C22 C23 H23 119.1 . . ?
C21 C22 C23 121.6(7) . . ?
C21 C22 H22 119.2 . . ?
C23 C22 H22 119.2 . . ?
N9 B1 H1 111.8 . . ?
N11 B1 N9 107.0(4) . . ?
N11 B1 N7 107.2(4) . . ?
N11 B1 H1 111.8 . . ?
N7 B1 N9 106.8(5) . . ?
N7 B1 H1 111.8 . . ?

loop_
_geom_bond_atom_site_label_1
_geom_bond_atom_site_label_2
_geom_bond_distance
_geom_bond_site_symmetry_2
_geom_bond_publ_flag
Fe01 N2 2.128(4) 5_666 ?
Fe01 N2 2.128(4) . ?
Fe01 N4 2.166(4) 3_655 ?
Fe01 N4 2.166(4) 7_566 ?
Fe01 N1 2.196(5) . ?
Fe01 N1 2.196(5) 5_666 ?
Fe02 N8 1.985(4) . ?
Fe02 N10 1.982(4) . ?
Fe02 N6 1.961(4) . ?
Fe02 C1 1.920(5) . ?
Fe02 C3 1.918(5) . ?
Fe02 C2 1.928(6) . ?
S1 C18 1.741(5) . ?
S1 C19 1.726(6) . ?
N8 N9 1.361(5) . ?
N8 C4 1.325(6) . ?
N10 N11 1.356(5) . ?
N10 C10 1.335(7) . ?
N6 N7 1.357(5) . ?
N6 C9 1.331(6) . ?
N9 C6 1.351(6) . ?
N9 B1 1.534(7) . ?
N2 C3 1.140(6) . ?
N4 C1 1.148(6) . ?
N11 C12 1.345(7) . ?
N11 B1 1.531(8) . ?
N1 C13 1.335(6) . ?
N1 C17 1.339(6) . ?
N7 C7 1.341(6) . ?
N7 B1 1.534(7) . ?
N3 C20 1.389(7) . ?
N3 C18 1.306(6) . ?
N5 C2 1.152(6) . ?
C14 H14 0.9300 . ?
C14 C13 1.378(8) . ?
C14 C15 1.374(7) . ?
C9 H9 0.9300 . ?
C9 C8 1.387(7) . ?
C13 H13 0.9300 . ?
C15 C18 1.467(8) . ?
C15 C16 1.385(7) . ?
C20 C19 1.400(7) . ?
C20 C21 1.393(8) . ?
C6 H6 0.9300 . ?
C6 C5 1.352(8) . ?
C7 H7 0.9300 . ?
C7 C8 1.351(8) . ?
C4 H4 0.9300 . ?
C4 C5 1.378(7) . ?
C10 H10 0.9300 . ?
C10 C11 1.378(8) . ?
C19 C24 1.398(8) . ?
C8 H8 0.9300 . ?
C5 H5 0.9300 . ?
C17 H17 0.9300 . ?
C17 C16 1.369(8) . ?
C12 H12 0.9300 . ?
C12 C11 1.368(8) . ?
C16 H16 0.9300 . ?
C21 H21 0.9300 . ?
C21 C22 1.370(9) . ?
C11 H11 0.9300 . ?
C24 H24 0.9300 . ?
C24 C23 1.373(9) . ?
C23 H23 0.9300 . ?
C23 C22 1.370(9) . ?
C22 H22 0.9300 . ?
B1 H1 0.9800 . ?

loop_
_geom_torsion_atom_site_label_1
_geom_torsion_atom_site_label_2
_geom_torsion_atom_site_label_3
_geom_torsion_atom_site_label_4
_geom_torsion
_geom_torsion_site_symmetry_1
_geom_torsion_site_symmetry_2
_geom_torsion_site_symmetry_3
_geom_torsion_site_symmetry_4
_geom_torsion_publ_flag
Fe01 N1 C13 C14 170.7(4) . . . . ?
Fe01 N1 C17 C16 -170.9(5) . . . . ?
Fe02 N8 N9 C6 179.5(4) . . . . ?
Fe02 N8 N9 B1 2.5(6) . . . . ?
Fe02 N8 C4 C5 -179.2(4) . . . . ?
Fe02 N10 N11 C12 178.2(3) . . . . ?
Fe02 N10 N11 B1 -1.3(5) . . . . ?
Fe02 N10 C10 C11 -178.0(4) . . . . ?
Fe02 N6 N7 C7 -179.9(4) . . . . ?
Fe02 N6 N7 B1 -3.9(6) . . . . ?
Fe02 N6 C9 C8 -179.8(4) . . . . ?
S1 C19 C24 C23 179.8(5) . . . . ?
N8 N9 C6 C5 -0.2(6) . . . . ?
N8 N9 B1 N11 55.9(6) . . . . ?
N8 N9 B1 N7 -58.7(6) . . . . ?
N8 C4 C5 C6 -0.3(7) . . . . ?
N10 N11 C12 C11 0.1(6) . . . . ?
N10 N11 B1 N9 -56.8(5) . . . . ?
N10 N11 B1 N7 57.4(5) . . . . ?
N10 C10 C11 C12 0.5(6) . . . . ?
N6 N7 C7 C8 -0.9(7) . . . . ?
N6 N7 B1 N9 60.0(6) . . . . ?
N6 N7 B1 N11 -54.5(6) . . . . ?
N6 C9 C8 C7 0.7(7) . . . . ?
N9 N8 C4 C5 0.2(6) . . . . ?
N9 C6 C5 C4 0.3(7) . . . . ?
N11 N10 C10 C11 -0.4(6) . . . . ?
N11 C12 C11 C10 -0.4(6) . . . . ?
N1 C17 C16 C15 0.1(10) . . . . ?
N7 N6 C9 C8 -1.3(7) . . . . ?
N7 C7 C8 C9 0.1(7) . . . . ?
N3 C20 C19 S1 1.1(6) . . . . ?
N3 C20 C19 C24 179.8(5) . . . . ?
N3 C20 C21 C22 179.4(5) . . . . ?
C14 C15 C18 S1 6.4(7) . . . . ?
C14 C15 C18 N3 -171.6(5) . . . . ?
C14 C15 C16 C17 -1.1(8) . . . . ?
C9 N6 N7 C7 1.3(6) . . . . ?
C9 N6 N7 B1 177.4(5) . . . . ?
C13 N1 C17 C16 1.4(9) . . . . ?
C13 C14 C15 C18 179.2(5) . . . . ?
C13 C14 C15 C16 0.7(8) . . . . ?
C15 C14 C13 N1 0.8(9) . . . . ?
C20 N3 C18 S1 0.5(6) . . . . ?
C20 N3 C18 C15 178.5(5) . . . . ?
C20 C19 C24 C23 1.4(9) . . . . ?
C20 C21 C22 C23 0.1(9) . . . . ?
C6 N9 B1 N11 -120.3(6) . . . . ?
C6 N9 B1 N7 125.1(6) . . . . ?
C18 S1 C19 C20 -0.7(4) . . . . ?
C18 S1 C19 C24 -179.2(6) . . . . ?
C18 N3 C20 C19 -1.0(6) . . . . ?
C18 N3 C20 C21 179.7(5) . . . . ?
C18 C15 C16 C17 -179.6(5) . . . . ?
C7 N7 B1 N9 -125.2(6) . . . . ?
C7 N7 B1 N11 120.4(6) . . . . ?
C4 N8 N9 C6 0.0(6) . . . . ?
C4 N8 N9 B1 -177.0(5) . . . . ?
C10 N10 N11 C12 0.2(5) . . . . ?
C10 N10 N11 B1 -179.3(4) . . . . ?
C19 S1 C18 N3 0.1(4) . . . . ?
C19 S1 C18 C15 -178.0(4) . . . . ?
C19 C20 C21 C22 0.1(8) . . . . ?
C19 C24 C23 C22 -1.2(10) . . . . ?
C17 N1 C13 C14 -1.8(8) . . . . ?
C12 N11 B1 N9 123.8(5) . . . . ?
C12 N11 B1 N7 -122.0(5) . . . . ?
C16 C15 C18 S1 -175.2(4) . . . . ?
C16 C15 C18 N3 6.8(8) . . . . ?
C21 C20 C19 S1 -179.5(4) . . . . ?
C21 C20 C19 C24 -0.8(8) . . . . ?
C24 C23 C22 C21 0.5(10) . . . . ?
B1 N9 C6 C5 176.2(6) . . . . ?
B1 N11 C12 C11 179.5(5) . . . . ?
B1 N7 C7 C8 -176.1(6) . . . . ?
